data_2108095
loop_
_publ_author_name
'Bednarchuk, Tamara J.'
'Kowalska, Dorota'
'Kinzhybalo, Vasyl'
'Wo\/lcyrz, Marek'

_publ_section_title
;
 Temperature-induced reversible structural phase transition and X-ray
 diffuse scattering in 2-amino-3-nitropyridinium hydrogen sulfate
;
_journal_coeditor_code WF5131
_journal_issue 3
_journal_name_full 'Acta Crystallographica Section B'
_journal_page_first 337
_journal_page_last 346
_journal_paper_doi 10.1107/S2052520617001524
_journal_volume 73
_journal_year 2017
_chemical_formula_moiety 'C5 H6 N3 O2, H O4 S'
_chemical_formula_sum 'C5 H7 N3 O6 S'
_chemical_formula_weight 237.20
_space_group_crystal_system monoclinic
_space_group_IT_number 4
_space_group_name_Hall 'P 2yb'
_space_group_name_H-M_alt 'P 1 21 1'
_symmetry_space_group_name_Hall 'P 2yb'
_symmetry_space_group_name_H-M 'P 1 21 1'
_atom_sites_solution_hydrogens geom
_atom_sites_solution_primary iterative
_audit_creation_method
;
Olex2 1.2
(compiled 2016.02.19 svn.r3266 for OlexSys, GUI svn.r5155)
;
_cell_angle_alpha 90
_cell_angle_beta 104.35(3)
_cell_angle_gamma 90
_cell_formula_units_Z 8
_cell_length_a 9.051(3)
_cell_length_b 10.968(4)
_cell_length_c 18.268(5)
_cell_measurement_reflns_used 26437
_cell_measurement_temperature 100.00(10)
_cell_measurement_theta_max 29.5330
_cell_measurement_theta_min 2.3750
_cell_volume 1756.9(10)
_computing_cell_refinement 'CrysAlisPro 1.171.38.41 (Rigaku OD, 2015)'
_computing_data_collection 'CrysAlisPro 1.171.38.41 (Rigaku OD, 2015)'
_computing_data_reduction 'CrysAlisPro 1.171.38.41 (Rigaku OD, 2015)'
_computing_molecular_graphics 'Diamond (Brandenburg, 1997)'
_computing_publication_material 'Olex2 (Dolomanov et al., 2009)'
_computing_structure_refinement 'ShelXL (Sheldrick, 2015)'
_computing_structure_solution 'olex2.solve (Bourhis et al., 2015)'
_diffrn_ambient_temperature 100.00(10)
_diffrn_detector_area_resol_mean 10.6249
_diffrn_measured_fraction_theta_full 0.999
_diffrn_measured_fraction_theta_max 0.960
_diffrn_measurement_device 'four-circle diffractometer'
_diffrn_measurement_device_type 'Xcalibur, Atlas'
_diffrn_measurement_method '\w scans'
_diffrn_radiation_monochromator graphite
_diffrn_radiation_type MoK\a
_diffrn_radiation_wavelength 0.71073
_diffrn_reflns_av_R_equivalents 0.0196
_diffrn_reflns_limit_h_max 12
_diffrn_reflns_limit_h_min -12
_diffrn_reflns_limit_k_max 14
_diffrn_reflns_limit_k_min -14
_diffrn_reflns_limit_l_max 24
_diffrn_reflns_limit_l_min -24
_diffrn_reflns_number 46250
_diffrn_reflns_theta_full 26.000
_diffrn_reflns_theta_max 29.519
_diffrn_reflns_theta_min 1.857
_exptl_absorpt_coefficient_mu 0.386
_exptl_absorpt_correction_T_max 1.00000
_exptl_absorpt_correction_T_min 0.96709
_exptl_absorpt_correction_type analytical
_exptl_absorpt_process_details
;
CrysAlisPro 1.171.38.41 (Rigaku Oxford Diffraction, 2015)
Empirical absorption correction using spherical harmonics,
 implemented in SCALE3 ABSPACK scaling algorithm.
;
_exptl_crystal_colour yellow
_exptl_crystal_density_diffrn 1.793
_exptl_crystal_description block
_exptl_crystal_F_000 976
_exptl_crystal_size_max 0.558
_exptl_crystal_size_mid 0.408
_exptl_crystal_size_min 0.144
_refine_diff_density_max 0.202
_refine_diff_density_min -0.417
_refine_ls_abs_structure_details
;
 Twinning involves inversion, so Flack parameter cannot be determined
;
_refine_ls_extinction_method none
_refine_ls_goodness_of_fit_ref 1.077
_refine_ls_hydrogen_treatment constr
_refine_ls_matrix_type full
_refine_ls_number_parameters 546
_refine_ls_number_reflns 8812
_refine_ls_number_restraints 1
_refine_ls_restrained_S_all 1.077
_refine_ls_R_factor_all 0.0229
_refine_ls_R_factor_gt 0.0217
_refine_ls_shift/su_max 0.001
_refine_ls_shift/su_mean 0.000
_refine_ls_structure_factor_coef Fsqd
_refine_ls_weighting_details 'w=1/[\s^2^(Fo^2^)+(0.0310P)^2^+0.1720P] where P=(Fo^2^+2Fc^2^)/3'
_refine_ls_weighting_scheme calc
_refine_ls_wR_factor_gt 0.0516
_refine_ls_wR_factor_ref 0.0521
_reflns_number_gt 8592
_reflns_number_total 8812
_reflns_threshold_expression 'I > 2\s(I)'
_cod_data_source_file wf5131sup1.cif
_cod_data_source_block II
_cod_database_code 2108095
_shelx_space_group_comment
;
The symmetry employed for this shelxl refinement is uniquely defined
by the following loop, which should always be used as a source of
symmetry information in preference to the above space-group names.
They are only intended as comments.
;

loop_
_space_group_symop_operation_xyz
'x, y, z'
'-x, y+1/2, -z'

loop_
_atom_site_type_symbol
_atom_site_label
_atom_site_fract_x
_atom_site_fract_y
_atom_site_fract_z
_atom_site_U_iso_or_equiv
_atom_site_adp_type
_atom_site_calc_flag
_atom_site_occupancy
N N11 0.4029(3) 0.7320(2) 0.43391(13) 0.0143(5) Uani d 1
H H11 0.3565 0.7391 0.4707 0.017 Uiso calc 1
C C12 0.4119(4) 0.6185(3) 0.40504(14) 0.0146(7) Uani d 1
N N12 0.3488(3) 0.5275(2) 0.43339(13) 0.0183(6) Uani d 1
H H12A 0.3028 0.5411 0.4698 0.022 Uiso calc 1
H H12B 0.3527 0.4531 0.4159 0.022 Uiso calc 1
C C13 0.4882(4) 0.6143(3) 0.34551(15) 0.0151(7) Uani d 1
N N13 0.5057(3) 0.4981(3) 0.30902(15) 0.0236(6) Uani d 1
O O1 0.4339(3) 0.4088(2) 0.32156(13) 0.0289(6) Uani d 1
O O2 0.5921(3) 0.4972(3) 0.26634(13) 0.0372(7) Uani d 1
C C14 0.5440(4) 0.7185(3) 0.31982(17) 0.0192(8) Uani d 1
H H14 0.5923 0.7138 0.2793 0.023 Uiso calc 1
C C15 0.5298(4) 0.8308(3) 0.35321(17) 0.0201(7) Uani d 1
H H15 0.5685 0.9031 0.3362 0.024 Uiso calc 1
C C16 0.4596(4) 0.8342(3) 0.41033(17) 0.0167(7) Uani d 1
H H16 0.4500 0.9097 0.4342 0.020 Uiso calc 1
N N21 0.8949(3) 0.6883(2) 0.43557(13) 0.0161(5) Uani d 1
H H21 0.8497 0.6697 0.4715 0.019 Uiso calc 1
C C22 0.9303(4) 0.5952(3) 0.39390(15) 0.0129(6) Uani d 1
N N22 0.8945(3) 0.4841(2) 0.41067(13) 0.0170(5) Uani d 1
H H22A 0.8494 0.4725 0.4476 0.020 Uiso calc 1
H H22B 0.9156 0.4214 0.3849 0.020 Uiso calc 1
C C23 1.0027(4) 0.6305(3) 0.33708(16) 0.0135(6) Uani d 1
N N23 1.0514(3) 0.5383(2) 0.29027(13) 0.0152(5) Uani d 1
O O3 0.9927(3) 0.4364(2) 0.28644(13) 0.0245(5) Uani d 1
O O4 1.1499(2) 0.5676(2) 0.25813(11) 0.0217(5) Uani d 1
C C24 1.0329(3) 0.7516(3) 0.32514(16) 0.0179(8) Uani d 1
H H24 1.0811 0.7733 0.2863 0.021 Uiso calc 1
C C25 0.9923(4) 0.8417(3) 0.37034(17) 0.0190(7) Uani d 1
H H25 1.0118 0.9253 0.3626 0.023 Uiso calc 1
C C26 0.9241(4) 0.8077(3) 0.42591(16) 0.0196(7) Uani d 1
H H26 0.8970 0.8677 0.4578 0.024 Uiso calc 1
N N31 0.0351(3) 0.7304(2) -0.06554(13) 0.0132(5) Uani d 1
H H31 0.1177 0.7380 -0.0284 0.016 Uiso calc 1
C C32 -0.0024(4) 0.6171(3) -0.09381(14) 0.0126(6) Uani d 1
N N32 0.0903(3) 0.5257(2) -0.06450(13) 0.0169(5) Uani d 1
H H32A 0.1725 0.5400 -0.0281 0.020 Uiso calc 1
H H32B 0.0694 0.4510 -0.0815 0.020 Uiso calc 1
C C33 -0.1389(4) 0.6109(3) -0.15302(16) 0.0177(7) Uani d 1
N N33 -0.1927(3) 0.4941(3) -0.18829(15) 0.0232(6) Uani d 1
O O5 -0.1053(3) 0.4059(2) -0.17510(12) 0.0285(5) Uani d 1
O O6 -0.3224(3) 0.4902(3) -0.22958(13) 0.0363(7) Uani d 1
C C34 -0.2213(4) 0.7136(3) -0.17920(18) 0.0212(8) Uani d 1
H H34 -0.3108 0.7069 -0.2192 0.025 Uiso calc 1
C C35 -0.1762(4) 0.8276(3) -0.14818(17) 0.0216(7) Uani d 1
H H35 -0.2331 0.8990 -0.1661 0.026 Uiso calc 1
C C36 -0.0453(4) 0.8325(3) -0.09027(17) 0.0173(7) Uani d 1
H H36 -0.0114 0.9087 -0.0675 0.021 Uiso calc 1
N N41 0.5341(3) 0.6876(3) -0.06634(13) 0.0155(5) Uani d 1
H H41 0.6150 0.6702 -0.0299 0.019 Uiso calc 1
C C42 0.4593(3) 0.5934(3) -0.10763(14) 0.0136(6) Uani d 1
N N42 0.5113(3) 0.4821(2) -0.09082(13) 0.0178(5) Uani d 1
H H42A 0.5928 0.4703 -0.0536 0.021 Uiso calc 1
H H42B 0.4647 0.4196 -0.1168 0.021 Uiso calc 1
C C43 0.3276(4) 0.6279(3) -0.16478(15) 0.0148(6) Uani d 1
N N43 0.2358(3) 0.5343(2) -0.21171(13) 0.0160(6) Uani d 1
O O7 0.2930(3) 0.4339(2) -0.21597(12) 0.0249(5) Uani d 1
O O8 0.1058(2) 0.5623(2) -0.24486(11) 0.0229(5) Uani d 1
C C44 0.2841(4) 0.7474(3) -0.17639(17) 0.0186(7) Uani d 1
H H44 0.1962 0.7677 -0.2150 0.022 Uiso calc 1
C C45 0.3675(5) 0.8394(3) -0.13211(17) 0.0213(8) Uani d 1
H H45 0.3381 0.9225 -0.1397 0.026 Uiso calc 1
C C46 0.4938(4) 0.8056(3) -0.07702(18) 0.0196(7) Uani d 1
H H46 0.5534 0.8663 -0.0461 0.023 Uiso calc 1
S S1 0.21518(10) 0.68409(8) 0.59158(5) 0.01190(19) Uani d 1
O O11 0.3470(3) 0.6661(2) 0.66437(11) 0.0182(5) Uani d 1
H H11A 0.4311 0.6651 0.6526 0.027 Uiso calc 1
O O14 0.0876(2) 0.72424(18) 0.62073(12) 0.0183(5) Uani d 1
O O12 0.2639(3) 0.7788(2) 0.54631(11) 0.0159(5) Uani d 1
O O13 0.1896(2) 0.5679(2) 0.55224(12) 0.0190(5) Uani d 1
S S2 0.71331(11) 0.65600(7) 0.58390(5) 0.0126(2) Uani d 1
O O21 0.8358(3) 0.6461(3) 0.66030(12) 0.0179(5) Uani d 1
H H21A 0.9187 0.6749 0.6553 0.027 Uiso calc 1
O O24 0.5732(2) 0.6230(2) 0.60385(12) 0.0202(5) Uani d 1
O O22 0.7174(3) 0.7790(2) 0.55594(13) 0.0223(5) Uani d 1
O O23 0.7532(2) 0.5672(2) 0.53231(12) 0.0210(5) Uani d 1
S S3 0.37920(11) 0.68151(8) 0.09352(4) 0.01170(19) Uani d 1
O O31 0.3135(3) 0.6681(2) 0.16461(11) 0.0179(6) Uani d 1
H H31A 0.2204 0.6506 0.1509 0.027 Uiso calc 1
O O32 0.2901(3) 0.7764(2) 0.04586(11) 0.0167(5) Uani d 1
O O33 0.3659(3) 0.5655(2) 0.05501(12) 0.0207(5) Uani d 1
O O34 0.5358(2) 0.72037(18) 0.12587(11) 0.0180(5) Uani d 1
S S4 0.86551(10) 0.65476(8) 0.08034(4) 0.0128(2) Uani d 1
O O41 0.8217(3) 0.6433(3) 0.15829(11) 0.0197(5) Uani d 1
H H41A 0.7269 0.6507 0.1514 0.030 Uiso calc 1
O O42 0.8268(3) 0.7776(2) 0.05264(12) 0.0227(5) Uani d 1
O O43 0.7740(2) 0.5651(2) 0.02974(11) 0.0216(5) Uani d 1
O O44 1.0261(2) 0.6255(2) 0.09767(11) 0.0181(5) Uani d 1

loop_
_atom_site_aniso_label
_atom_site_aniso_U_11
_atom_site_aniso_U_22
_atom_site_aniso_U_33
_atom_site_aniso_U_12
_atom_site_aniso_U_13
_atom_site_aniso_U_23
N11 0.0165(13) 0.0145(13) 0.0121(11) 0.0014(12) 0.0039(10) 0.0007(9)
C12 0.0155(15) 0.0137(16) 0.0121(12) 0.0016(11) -0.0014(11) -0.0023(11)
N12 0.0241(14) 0.0131(14) 0.0183(12) 0.0002(10) 0.0065(10) -0.0018(9)
C13 0.0146(15) 0.0167(16) 0.0130(12) 0.0046(12) 0.0015(12) -0.0020(11)
N13 0.0256(14) 0.0266(16) 0.0170(12) 0.0122(13) 0.0018(11) -0.0027(11)
O1 0.0356(13) 0.0199(12) 0.0295(12) 0.0053(11) 0.0050(11) -0.0095(9)
O2 0.0497(16) 0.0428(17) 0.0248(12) 0.0145(14) 0.0200(12) -0.0053(11)
C14 0.0137(16) 0.029(2) 0.0144(14) 0.0013(13) 0.0028(12) 0.0012(11)
C15 0.0196(16) 0.0212(16) 0.0174(14) -0.0035(12) 0.0004(13) 0.0078(12)
C16 0.0158(15) 0.0108(15) 0.0197(13) -0.0015(11) -0.0027(13) 0.0002(11)
N21 0.0189(13) 0.0147(13) 0.0151(11) 0.0007(11) 0.0050(10) 0.0000(10)
C22 0.0112(13) 0.0130(14) 0.0136(12) 0.0024(11) 0.0013(11) 0.0006(10)
N22 0.0249(13) 0.0112(13) 0.0180(11) -0.0038(10) 0.0113(10) -0.0001(9)
C23 0.0152(13) 0.0129(15) 0.0117(11) -0.0001(12) 0.0020(11) -0.0015(10)
N23 0.0146(11) 0.0184(14) 0.0121(11) -0.0004(10) 0.0020(10) 0.0034(9)
O3 0.0319(12) 0.0170(12) 0.0268(11) -0.0051(10) 0.0115(10) -0.0049(9)
O4 0.0181(10) 0.0328(13) 0.0168(9) 0.0007(9) 0.0092(8) 0.0029(9)
C24 0.0196(17) 0.0166(18) 0.0158(13) -0.0039(12) 0.0010(12) 0.0079(12)
C25 0.0205(16) 0.0104(13) 0.0219(15) -0.0018(12) -0.0027(13) 0.0036(11)
C26 0.0206(15) 0.0165(17) 0.0172(14) 0.0030(13) -0.0037(12) -0.0024(11)
N31 0.0130(12) 0.0144(14) 0.0122(11) -0.0014(11) 0.0031(10) -0.0002(9)
C32 0.0146(14) 0.0132(16) 0.0120(11) -0.0032(11) 0.0069(11) -0.0008(11)
N32 0.0203(13) 0.0126(13) 0.0169(11) 0.0001(10) 0.0031(10) -0.0013(9)
C33 0.0201(18) 0.0210(18) 0.0136(12) -0.0071(13) 0.0071(13) -0.0023(12)
N33 0.0244(14) 0.0288(16) 0.0172(12) -0.0100(13) 0.0066(11) -0.0057(11)
O5 0.0368(13) 0.0235(13) 0.0256(11) -0.0091(11) 0.0087(11) -0.0094(9)
O6 0.0297(14) 0.0451(17) 0.0277(12) -0.0184(14) -0.0049(11) -0.0054(11)
C34 0.0179(16) 0.031(2) 0.0146(13) -0.0041(14) 0.0043(12) 0.0038(12)
C35 0.0183(17) 0.0292(18) 0.0172(14) 0.0036(13) 0.0046(13) 0.0069(13)
C36 0.0197(17) 0.0159(16) 0.0169(13) -0.0012(12) 0.0056(13) 0.0023(11)
N41 0.0152(12) 0.0190(14) 0.0125(10) -0.0001(12) 0.0038(10) 0.0011(11)
C42 0.0137(15) 0.0161(14) 0.0122(12) 0.0016(12) 0.0056(11) -0.0026(11)
N42 0.0175(12) 0.0175(13) 0.0152(11) 0.0025(10) -0.0016(10) -0.0002(9)
C43 0.0119(14) 0.0213(16) 0.0106(11) 0.0023(13) 0.0018(11) -0.0007(11)
N43 0.0184(13) 0.0172(14) 0.0111(11) -0.0031(11) 0.0013(10) -0.0023(10)
O7 0.0259(12) 0.0205(12) 0.0232(11) 0.0009(9) -0.0038(10) -0.0080(9)
O8 0.0156(11) 0.0341(14) 0.0160(9) 0.0022(9) -0.0016(8) 0.0017(9)
C44 0.0203(18) 0.0218(18) 0.0148(13) 0.0056(13) 0.0065(13) 0.0023(12)
C45 0.038(2) 0.0127(14) 0.0157(14) 0.0037(14) 0.0119(15) 0.0022(11)
C46 0.0239(16) 0.0158(16) 0.0221(15) -0.0047(14) 0.0114(14) -0.0026(12)
S1 0.0120(4) 0.0095(5) 0.0148(4) 0.0005(3) 0.0046(3) 0.0005(3)
O11 0.0147(11) 0.0271(14) 0.0141(8) 0.0034(9) 0.0060(9) 0.0013(8)
O14 0.0158(9) 0.0147(11) 0.0271(11) 0.0016(8) 0.0107(8) 0.0041(8)
O12 0.0192(10) 0.0116(10) 0.0196(9) 0.0017(8) 0.0098(8) 0.0024(8)
O13 0.0236(11) 0.0109(11) 0.0229(11) -0.0025(9) 0.0064(9) -0.0037(9)
S2 0.0116(4) 0.0117(5) 0.0146(3) 0.0015(3) 0.0033(3) 0.0014(3)
O21 0.0115(11) 0.0254(12) 0.0162(9) -0.0020(10) 0.0021(9) 0.0050(8)
O24 0.0122(9) 0.0233(13) 0.0264(11) -0.0003(8) 0.0075(8) -0.0039(8)
O22 0.0245(12) 0.0140(11) 0.0268(11) 0.0013(10) 0.0035(10) 0.0071(9)
O23 0.0265(11) 0.0170(11) 0.0232(11) -0.0034(9) 0.0134(9) -0.0035(8)
S3 0.0105(3) 0.0118(5) 0.0129(3) -0.0004(3) 0.0031(3) 0.0005(3)
O31 0.0122(11) 0.0302(15) 0.0122(8) 0.0001(9) 0.0048(9) 0.0020(8)
O32 0.0156(10) 0.0136(11) 0.0186(9) -0.0023(9) -0.0001(8) 0.0038(8)
O33 0.0208(11) 0.0162(12) 0.0234(11) 0.0024(9) 0.0024(9) -0.0048(9)
O34 0.0129(9) 0.0177(12) 0.0237(10) 0.0005(8) 0.0052(8) 0.0020(8)
S4 0.0100(4) 0.0156(6) 0.0128(3) 0.0005(3) 0.0031(3) 0.0018(3)
O41 0.0159(11) 0.0293(12) 0.0142(8) 0.0058(11) 0.0042(9) 0.0042(8)
O42 0.0242(13) 0.0168(12) 0.0284(11) 0.0039(10) 0.0093(10) 0.0075(9)
O43 0.0172(11) 0.0219(12) 0.0230(10) -0.0023(9) 0.0001(8) -0.0051(9)
O44 0.0116(9) 0.0241(12) 0.0185(10) 0.0001(8) 0.0035(7) -0.0022(8)

loop_
_atom_type_symbol
_atom_type_description
_atom_type_scat_dispersion_real
_atom_type_scat_dispersion_imag
_atom_type_scat_source
C C 0.0033 0.0016 'International Tables Vol C Tables 4.2.6.8 and 6.1.1.4'
H H 0.0000 0.0000 'International Tables Vol C Tables 4.2.6.8 and 6.1.1.4'
N N 0.0061 0.0033 'International Tables Vol C Tables 4.2.6.8 and 6.1.1.4'
O O 0.0106 0.0060 'International Tables Vol C Tables 4.2.6.8 and 6.1.1.4'
S S 0.1246 0.1234 'International Tables Vol C Tables 4.2.6.8 and 6.1.1.4'

loop_
_exptl_crystal_face_index_h
_exptl_crystal_face_index_k
_exptl_crystal_face_index_l
_exptl_crystal_face_perp_dist
0 0 1 0.0498
3 -1 -4 0.2558
0 5 -2 0.1939
0 -6 1 0.1866
5 -1 -1 0.2837
5 4 -3 0.2681
0 -2 2 0.1485
0 5 2 0.2038
-5 0 1 0.2532
4 0 -5 0.2562
0 0 -1 0.0929
0 -1 -2 0.1630

loop_
_geom_angle_atom_site_label_1
_geom_angle_atom_site_label_2
_geom_angle_atom_site_label_3
_geom_angle
C12 N11 H11 117.5
C16 N11 H11 117.5
C16 N11 C12 124.9(3)
N11 C12 C13 114.3(3)
N12 C12 N11 117.8(3)
N12 C12 C13 127.9(3)
C12 N12 H12A 120.0
C12 N12 H12B 120.0
H12A N12 H12B 120.0
C12 C13 N13 120.1(3)
C14 C13 C12 121.4(3)
C14 C13 N13 118.5(3)
O1 N13 C13 119.2(3)
O1 N13 O2 124.0(3)
O2 N13 C13 116.8(3)
C13 C14 H14 119.9
C13 C14 C15 120.1(3)
C15 C14 H14 119.9
C14 C15 H15 120.8
C16 C15 C14 118.3(3)
C16 C15 H15 120.8
N11 C16 C15 120.9(3)
N11 C16 H16 119.5
C15 C16 H16 119.5
C22 N21 H21 117.5
C26 N21 H21 117.5
C26 N21 C22 124.9(3)
N21 C22 C23 115.0(3)
N22 C22 N21 117.3(3)
N22 C22 C23 127.6(3)
C22 N22 H22A 120.0
C22 N22 H22B 120.0
H22A N22 H22B 120.0
C22 C23 N23 120.2(3)
C24 C23 C22 121.6(3)
C24 C23 N23 118.2(3)
O3 N23 C23 118.2(3)
O4 N23 C23 117.4(3)
O4 N23 O3 124.4(3)
C23 C24 H24 120.2
C23 C24 C25 119.7(3)
C25 C24 H24 120.2
C24 C25 H25 120.6
C26 C25 C24 118.8(3)
C26 C25 H25 120.6
N21 C26 C25 119.9(3)
N21 C26 H26 120.0
C25 C26 H26 120.0
C32 N31 H31 117.7
C36 N31 H31 117.7
C36 N31 C32 124.7(3)
N31 C32 C33 114.8(3)
N32 C32 N31 117.6(3)
N32 C32 C33 127.6(3)
C32 N32 H32A 120.0
C32 N32 H32B 120.0
H32A N32 H32B 120.0
C32 C33 N33 120.5(3)
C34 C33 C32 121.3(3)
C34 C33 N33 118.2(3)
O5 N33 C33 118.2(3)
O6 N33 C33 117.7(3)
O6 N33 O5 124.1(3)
C33 C34 H34 119.4
C33 C34 C35 121.1(3)
C35 C34 H34 119.4
C34 C35 H35 121.4
C36 C35 C34 117.2(3)
C36 C35 H35 121.4
N31 C36 C35 120.9(3)
N31 C36 H36 119.6
C35 C36 H36 119.6
C42 N41 H41 117.6
C46 N41 H41 117.6
C46 N41 C42 124.9(3)
N41 C42 C43 114.6(3)
N42 C42 N41 118.4(3)
N42 C42 C43 127.0(3)
C42 N42 H42A 120.0
C42 N42 H42B 120.0
H42A N42 H42B 120.0
C42 C43 N43 119.7(3)
C44 C43 C42 121.5(3)
C44 C43 N43 118.8(3)
O7 N43 C43 118.7(3)
O8 N43 C43 117.0(3)
O8 N43 O7 124.3(3)
C43 C44 H44 119.7
C43 C44 C45 120.6(3)
C45 C44 H44 119.7
C44 C45 H45 121.2
C46 C45 C44 117.6(3)
C46 C45 H45 121.2
N41 C46 C45 120.8(3)
N41 C46 H46 119.6
C45 C46 H46 119.6
O14 S1 O11 103.57(13)
O14 S1 O12 111.73(13)
O12 S1 O11 107.26(14)
O13 S1 O11 107.74(13)
O13 S1 O14 113.79(14)
O13 S1 O12 112.10(14)
S1 O11 H11A 109.5
O24 S2 O21 103.32(14)
O24 S2 O23 111.54(14)
O22 S2 O21 107.88(15)
O22 S2 O24 114.97(15)
O22 S2 O23 111.21(14)
O23 S2 O21 107.28(14)
S2 O21 H21A 109.5
O32 S3 O31 107.10(13)
O33 S3 O31 108.60(13)
O33 S3 O32 111.66(13)
O33 S3 O34 114.21(14)
O34 S3 O31 102.86(13)
O34 S3 O32 111.74(14)
S3 O31 H31A 109.5
O42 S4 O41 107.25(14)
O42 S4 O43 110.79(14)
O43 S4 O41 106.77(14)
O44 S4 O41 104.43(14)
O44 S4 O42 115.18(15)
O44 S4 O43 111.78(14)
S4 O41 H41A 109.5

loop_
_geom_bond_atom_site_label_1
_geom_bond_atom_site_label_2
_geom_bond_distance
N11 H11 0.8800
N11 C12 1.362(4)
N11 C16 1.347(4)
C12 N12 1.319(4)
C12 C13 1.426(4)
N12 H12A 0.8800
N12 H12B 0.8800
C13 N13 1.465(4)
C13 C14 1.378(5)
N13 O1 1.227(4)
N13 O2 1.233(4)
C14 H14 0.9500
C14 C15 1.394(5)
C15 H15 0.9500
C15 C16 1.350(4)
C16 H16 0.9500
N21 H21 0.8800
N21 C22 1.358(4)
N21 C26 1.357(4)
C22 N22 1.317(4)
C22 C23 1.412(4)
N22 H22A 0.8800
N22 H22B 0.8800
C23 N23 1.461(4)
C23 C24 1.385(4)
N23 O3 1.232(3)
N23 O4 1.226(3)
C24 H24 0.9500
C24 C25 1.394(5)
C25 H25 0.9500
C25 C26 1.365(5)
C26 H26 0.9500
N31 H31 0.8800
N31 C32 1.357(4)
N31 C36 1.351(4)
C32 N32 1.331(4)
C32 C33 1.427(4)
N32 H32A 0.8800
N32 H32B 0.8800
C33 N33 1.462(4)
C33 C34 1.370(5)
N33 O5 1.235(4)
N33 O6 1.229(4)
C34 H34 0.9500
C34 C35 1.392(5)
C35 H35 0.9500
C35 C36 1.380(4)
C36 H36 0.9500
N41 H41 0.8800
N41 C42 1.357(4)
N41 C46 1.346(4)
C42 N42 1.317(4)
C42 C43 1.427(4)
N42 H42A 0.8800
N42 H42B 0.8800
C43 N43 1.458(4)
C43 C44 1.370(5)
N43 O7 1.228(3)
N43 O8 1.221(3)
C44 H44 0.9500
C44 C45 1.393(5)
C45 H45 0.9500
C45 C46 1.373(5)
C46 H46 0.9500
S1 O11 1.563(2)
S1 O14 1.454(2)
S1 O12 1.462(2)
S1 O13 1.453(2)
O11 H11A 0.8400
S2 O21 1.556(2)
S2 O24 1.450(2)
S2 O22 1.446(3)
S2 O23 1.461(2)
O21 H21A 0.8400
S3 O31 1.563(2)
S3 O32 1.464(2)
S3 O33 1.444(2)
S3 O34 1.458(2)
O31 H31A 0.8400
S4 O41 1.575(2)
S4 O42 1.451(3)
S4 O43 1.459(2)
S4 O44 1.445(2)
O41 H41A 0.8400

loop_
_geom_hbond_atom_site_label_D
_geom_hbond_atom_site_label_H
_geom_hbond_atom_site_label_A
_geom_hbond_site_symmetry_A
_geom_hbond_distance_DH
_geom_hbond_distance_HA
_geom_hbond_distance_DA
_geom_hbond_angle_DHA
N11 H11 O12 . 0.88 1.84 2.710(3) 171.3
N12 H12A O13 . 0.88 2.04 2.922(3) 177.8
N12 H12B O1 . 0.88 2.09 2.691(3) 124.6
N12 H12B O22 2_646 0.88 2.12 2.808(4) 135.1
C16 H16 O24 2_656 0.95 2.43 3.186(4) 135.8
N21 H21 O22 . 0.88 2.48 3.187(4) 137.5
N21 H21 O23 . 0.88 1.93 2.767(4) 157.4
N22 H22A O23 . 0.88 2.21 2.969(3) 143.7
N22 H22B O3 . 0.88 2.09 2.686(3) 124.1
N22 H22B O14 2_646 0.88 2.17 2.919(3) 143.5
C24 H24 O5 2_655 0.95 2.55 3.419(4) 152.0
C26 H26 O13 2_656 0.95 2.32 3.093(4) 137.6
N31 H31 O32 . 0.88 1.84 2.719(3) 172.1
N32 H32A O33 . 0.88 2.03 2.912(3) 177.4
N32 H32B O5 . 0.88 2.08 2.678(3) 124.4
N32 H32B O42 2_645 0.88 2.13 2.816(4) 134.5
C36 H36 O44 2_655 0.95 2.44 3.223(4) 139.9
N41 H41 O42 . 0.88 2.43 3.141(4) 138.2
N41 H41 O43 . 0.88 1.95 2.777(4) 155.6
N42 H42A O32 2_645 0.88 2.37 2.875(3) 117.1
N42 H42A O43 . 0.88 2.20 2.955(3) 143.3
N42 H42B O7 . 0.88 2.08 2.678(3) 124.5
N42 H42B O34 2_645 0.88 2.19 2.950(3) 144.0
C46 H46 O33 2_655 0.95 2.32 3.106(4) 139.4
O11 H11A O24 . 0.84 1.80 2.599(3) 159.2
O21 H21A O14 1_655 0.84 1.87 2.696(3) 166.3
O31 H31A O44 1_455 0.84 1.81 2.628(3) 165.1
O41 H41A O34 . 0.84 1.84 2.646(3) 159.8

loop_
_geom_torsion_atom_site_label_1
_geom_torsion_atom_site_label_2
_geom_torsion_atom_site_label_3
_geom_torsion_atom_site_label_4
_geom_torsion
N11 C12 C13 N13 -179.8(3)
N11 C12 C13 C14 -1.2(4)
C12 N11 C16 C15 1.2(4)
C12 C13 N13 O1 11.5(4)
C12 C13 N13 O2 -169.3(3)
C12 C13 C14 C15 1.5(5)
N12 C12 C13 N13 -1.0(5)
N12 C12 C13 C14 177.6(3)
C13 C14 C15 C16 -0.5(5)
N13 C13 C14 C15 -179.9(3)
C14 C13 N13 O1 -167.1(3)
C14 C13 N13 O2 12.1(4)
C14 C15 C16 N11 -0.8(4)
C16 N11 C12 N12 -179.0(3)
C16 N11 C12 C13 -0.1(4)
N21 C22 C23 N23 177.8(3)
N21 C22 C23 C24 -0.6(5)
C22 N21 C26 C25 0.8(5)
C22 C23 N23 O3 19.8(4)
C22 C23 N23 O4 -159.3(3)
C22 C23 C24 C25 0.5(5)
N22 C22 C23 N23 -2.0(5)
N22 C22 C23 C24 179.5(3)
C23 C24 C25 C26 0.4(4)
N23 C23 C24 C25 -178.0(3)
C24 C23 N23 O3 -161.7(3)
C24 C23 N23 O4 19.2(4)
C24 C25 C26 N21 -1.0(4)
C26 N21 C22 N22 179.9(3)
C26 N21 C22 C23 0.0(5)
N31 C32 C33 N33 -179.7(3)
N31 C32 C33 C34 1.4(4)
C32 N31 C36 C35 0.1(5)
C32 C33 N33 O5 -12.2(4)
C32 C33 N33 O6 168.1(3)
C32 C33 C34 C35 -1.0(5)
N32 C32 C33 N33 0.8(5)
N32 C32 C33 C34 -178.1(3)
C33 C34 C35 C36 0.1(5)
N33 C33 C34 C35 -179.9(3)
C34 C33 N33 O5 166.7(3)
C34 C33 N33 O6 -13.0(4)
C34 C35 C36 N31 0.4(4)
C36 N31 C32 N32 178.6(3)
C36 N31 C32 C33 -0.9(4)
N41 C42 C43 N43 -178.6(3)
N41 C42 C43 C44 0.8(4)
C42 N41 C46 C45 1.0(5)
C42 C43 N43 O7 -19.6(4)
C42 C43 N43 O8 160.9(3)
C42 C43 C44 C45 -0.3(5)
N42 C42 C43 N43 -0.1(5)
N42 C42 C43 C44 179.3(3)
C43 C44 C45 C46 0.0(4)
N43 C43 C44 C45 179.1(3)
C44 C43 N43 O7 161.0(3)
C44 C43 N43 O8 -18.5(4)
C44 C45 C46 N41 -0.4(5)
C46 N41 C42 N42 -179.8(3)
C46 N41 C42 C43 -1.2(5)

_cod_database_fobs_code 2108095
